data_4103917
loop_
_publ_author_name
'Volodymyr Svitlyk'
'Gordon J. Miller'
'Yurij Mozharivskyj'

_publ_section_title
;
 Gd5Si4-xPx: Targeted Structural Changes through Increase in Valence
 Electron Count
;
_journal_name_full 'Journal of the American Chemical Society'
_journal_page_first 2367
_journal_page_last 2374
_journal_paper_doi 10.1021/ja8085033
_journal_volume 131
_journal_year 2009
_chemical_formula_sum 'Gd5 P1.25 Si2.75'
_chemical_formula_weight 902.21
_chemical_name_systematic
; 
 ? 
;
_space_group_IT_number 62
_symmetry_cell_setting orthorhombic
_symmetry_space_group_name_Hall '-P 2ac 2n'
_symmetry_space_group_name_H-M 'P n m a'
_atom_sites_solution_primary direct
_atom_sites_solution_secondary difmap
_audit_creation_method SHELXL-97
_cell_angle_alpha 90.00
_cell_angle_beta 90.00
_cell_angle_gamma 90.00
_cell_formula_units_Z 4
_cell_length_a 7.6067(17)
_cell_length_b 14.645(3)
_cell_length_c 7.6843(16)
_cell_measurement_reflns_used 1065
_cell_measurement_temperature 293(2)
_cell_measurement_theta_max 28.28
_cell_measurement_theta_min 2.78
_cell_volume 856.0(3)
_computing_cell_refinement X-Area
_computing_data_collection X-Area
_computing_data_reduction X-Red32
_computing_publication_material 'SHELXL-97 (Sheldrick, 1997)'
_computing_structure_refinement 'SHELXL-97 (Sheldrick, 1997)'
_computing_structure_solution 'SHELXS-97 (Sheldrick, 1990)'
_diffrn_ambient_temperature 293(2)
_diffrn_measured_fraction_theta_full 0.967
_diffrn_measured_fraction_theta_max 0.967
_diffrn_measurement_device_type 'STOE IPDSII'
_diffrn_measurement_method 'omega scan'
_diffrn_radiation_monochromator graphite
_diffrn_radiation_source 'fine-focus sealed tube'
_diffrn_radiation_type MoK\a
_diffrn_radiation_wavelength 0.71073
_diffrn_reflns_av_R_equivalents 0.0494
_diffrn_reflns_av_sigmaI/netI 0.0465
_diffrn_reflns_limit_h_max 9
_diffrn_reflns_limit_h_min -10
_diffrn_reflns_limit_k_max 19
_diffrn_reflns_limit_k_min -19
_diffrn_reflns_limit_l_max 10
_diffrn_reflns_limit_l_min -6
_diffrn_reflns_number 6432
_diffrn_reflns_theta_full 28.28
_diffrn_reflns_theta_max 28.28
_diffrn_reflns_theta_min 2.78
_exptl_absorpt_coefficient_mu 38.720
_exptl_absorpt_correction_T_max 0.165
_exptl_absorpt_correction_T_min 0.069
_exptl_absorpt_correction_type numerical
_exptl_absorpt_process_details X-Red
_exptl_crystal_colour silver
_exptl_crystal_density_diffrn 7.000
_exptl_crystal_density_method 'not measured'
_exptl_crystal_description plate
_exptl_crystal_F_000 1509
_exptl_crystal_size_max 0.08
_exptl_crystal_size_mid 0.07
_exptl_crystal_size_min 0.05
_refine_diff_density_max 5.765
_refine_diff_density_min -3.919
_refine_diff_density_rms 0.915
_refine_ls_extinction_coef 0.00066(12)
_refine_ls_extinction_expression Fc^*^=kFc[1+0.001xFc^2^\l^3^/sin(2\q)]^-1/4^
_refine_ls_extinction_method SHELXL
_refine_ls_goodness_of_fit_ref 1.110
_refine_ls_matrix_type full
_refine_ls_number_parameters 47
_refine_ls_number_reflns 1095
_refine_ls_number_restraints 0
_refine_ls_restrained_S_all 1.110
_refine_ls_R_factor_all 0.0824
_refine_ls_R_factor_gt 0.0754
_refine_ls_shift/su_max 0.017
_refine_ls_shift/su_mean 0.005
_refine_ls_structure_factor_coef Fsqd
_refine_ls_weighting_details 'calc w=1/[\s^2^(Fo^2^)+(0.0491P)^2^+309.2462P] where P=(Fo^2^+2Fc^2^)/3'
_refine_ls_weighting_scheme calc
_refine_ls_wR_factor_gt 0.1655
_refine_ls_wR_factor_ref 0.1688
_reflns_number_gt 904
_reflns_number_total 1065
_reflns_threshold_expression >2sigma(I)
_cod_data_source_file ja8085033_si_002.cif
_cod_data_source_block pnma
_cod_database_code 4103917

loop_
_symmetry_equiv_pos_as_xyz
'x, y, z'
'-x+1/2, -y, z+1/2'
'-x, y+1/2, -z'
'x+1/2, -y+1/2, -z+1/2'
'-x, -y, -z'
'x-1/2, y, -z-1/2'
'x, -y-1/2, z'
'-x-1/2, y-1/2, z-1/2'

loop_
_atom_site_label
_atom_site_type_symbol
_atom_site_fract_x
_atom_site_fract_y
_atom_site_fract_z
_atom_site_U_iso_or_equiv
_atom_site_adp_type
_atom_site_occupancy
_atom_site_symmetry_multiplicity
_atom_site_calc_flag
_atom_site_refinement_flags
Gd1 Gd -0.03798(17) 0.60364(8) 0.17646(15) 0.0110(3) Uani 1 1 d .
Gd2 Gd 0.39155(17) 0.11476(8) 0.16504(15) 0.0105(3) Uani 1 1 d .
Gd3 Gd 0.2205(2) 0.2500 0.5013(2) 0.0091(3) Uani 1 2 d S
Si1 Si 0.2275(9) 0.0469(4) 0.4772(9) 0.0114(13) Uani 0.69 1 d P
P1 P 0.2275(9) 0.0469(4) 0.4772(9) 0.0114(13) Uani 0.31 1 d P
Si2 Si 0.0998(14) 0.2500 0.1114(12) 0.0120(19) Uani 0.69 2 d SP
P2 P 0.0998(14) 0.2500 0.1114(12) 0.0120(19) Uani 0.31 2 d SP
Si3 Si 0.3310(13) 0.2500 0.8748(13) 0.0107(19) Uani 0.69 2 d SP
P3 P 0.3310(13) 0.2500 0.8748(13) 0.0107(19) Uani 0.31 2 d SP

loop_
_atom_site_aniso_label
_atom_site_aniso_U_11
_atom_site_aniso_U_22
_atom_site_aniso_U_33
_atom_site_aniso_U_23
_atom_site_aniso_U_13
_atom_site_aniso_U_12
Gd1 0.0147(6) 0.0104(5) 0.0079(5) -0.0010(4) 0.0024(5) -0.0018(4)
Gd2 0.0139(6) 0.0102(5) 0.0074(5) 0.0022(4) 0.0009(4) -0.0006(4)
Gd3 0.0110(7) 0.0099(7) 0.0066(7) 0.000 -0.0008(6) 0.000
Si1 0.011(3) 0.011(3) 0.012(3) 0.007(2) 0.006(3) 0.001(2)
P1 0.011(3) 0.011(3) 0.012(3) 0.007(2) 0.006(3) 0.001(2)
Si2 0.021(5) 0.011(4) 0.003(4) 0.000 0.002(4) 0.000
P2 0.021(5) 0.011(4) 0.003(4) 0.000 0.002(4) 0.000
Si3 0.009(4) 0.010(4) 0.013(4) 0.000 -0.002(4) 0.000
P3 0.009(4) 0.010(4) 0.013(4) 0.000 -0.002(4) 0.000

loop_
_atom_type_symbol
_atom_type_description
_atom_type_scat_dispersion_real
_atom_type_scat_dispersion_imag
_atom_type_scat_source
Si Si 0.0817 0.0704 'International Tables Vol C Tables 4.2.6.8 and 6.1.1.4'
P P 0.1023 0.0942 'International Tables Vol C Tables 4.2.6.8 and 6.1.1.4'
Gd Gd -0.1653 3.9035 'International Tables Vol C Tables 4.2.6.8 and 6.1.1.4'

loop_
_geom_angle_atom_site_label_1
_geom_angle_atom_site_label_2
_geom_angle_atom_site_label_3
_geom_angle
_geom_angle_site_symmetry_1
_geom_angle_site_symmetry_3
P1 Gd1 Si1 0.0(3) 8_665 8_665
P1 Gd1 P3 92.5(2) 8_665 2_564
Si1 Gd1 P3 92.5(2) 8_665 2_564
P1 Gd1 Si3 92.5(2) 8_665 2_564
Si1 Gd1 Si3 92.5(2) 8_665 2_564
P3 Gd1 Si3 0.0(3) 2_564 2_564
P1 Gd1 P1 93.64(19) 8_665 4_455
Si1 Gd1 P1 93.64(19) 8_665 4_455
P3 Gd1 P1 172.4(2) 2_564 4_455
Si3 Gd1 P1 172.4(2) 2_564 4_455
P1 Gd1 Si1 93.64(19) 8_665 4_455
Si1 Gd1 Si1 93.64(19) 8_665 4_455
P3 Gd1 Si1 172.4(2) 2_564 4_455
Si3 Gd1 Si1 172.4(2) 2_564 4_455
P1 Gd1 Si1 0.0(2) 4_455 4_455
P1 Gd1 P2 86.9(2) 8_665 5_565
Si1 Gd1 P2 86.9(2) 8_665 5_565
P3 Gd1 P2 87.1(2) 2_564 5_565
Si3 Gd1 P2 87.1(2) 2_564 5_565
P1 Gd1 P2 97.6(2) 4_455 5_565
Si1 Gd1 P2 97.6(2) 4_455 5_565
P1 Gd1 Si2 86.9(2) 8_665 5_565
Si1 Gd1 Si2 86.9(2) 8_665 5_565
P3 Gd1 Si2 87.1(2) 2_564 5_565
Si3 Gd1 Si2 87.1(2) 2_564 5_565
P1 Gd1 Si2 97.6(2) 4_455 5_565
Si1 Gd1 Si2 97.6(2) 4_455 5_565
P2 Gd1 Si2 0.0(4) 5_565 5_565
P1 Gd1 P3 134.8(2) 8_665 5_566
Si1 Gd1 P3 134.8(2) 8_665 5_566
P3 Gd1 P3 87.09(14) 2_564 5_566
Si3 Gd1 P3 87.09(14) 2_564 5_566
P1 Gd1 P3 91.71(19) 4_455 5_566
Si1 Gd1 P3 91.71(19) 4_455 5_566
P2 Gd1 P3 47.9(3) 5_565 5_566
Si2 Gd1 P3 47.9(3) 5_565 5_566
P1 Gd1 Si3 134.8(2) 8_665 5_566
Si1 Gd1 Si3 134.8(2) 8_665 5_566
P3 Gd1 Si3 87.09(14) 2_564 5_566
Si3 Gd1 Si3 87.09(14) 2_564 5_566
P1 Gd1 Si3 91.71(19) 4_455 5_566
Si1 Gd1 Si3 91.71(19) 4_455 5_566
P2 Gd1 Si3 47.9(3) 5_565 5_566
Si2 Gd1 Si3 47.9(3) 5_565 5_566
P3 Gd1 Si3 0.0(3) 5_566 5_566
P1 Gd1 P1 137.5(2) 8_665 3_556
Si1 Gd1 P1 137.5(2) 8_665 3_556
P3 Gd1 P1 90.0(2) 2_564 3_556
Si3 Gd1 P1 90.0(2) 2_564 3_556
P1 Gd1 P1 82.49(9) 4_455 3_556
Si1 Gd1 P1 82.49(9) 4_455 3_556
P2 Gd1 P1 135.6(2) 5_565 3_556
Si2 Gd1 P1 135.6(2) 5_565 3_556
P3 Gd1 P1 87.8(2) 5_566 3_556
Si3 Gd1 P1 87.8(2) 5_566 3_556
P1 Gd1 Si1 137.5(2) 8_665 3_556
Si1 Gd1 Si1 137.5(2) 8_665 3_556
P3 Gd1 Si1 90.0(2) 2_564 3_556
Si3 Gd1 Si1 90.0(2) 2_564 3_556
P1 Gd1 Si1 82.49(9) 4_455 3_556
Si1 Gd1 Si1 82.49(9) 4_455 3_556
P2 Gd1 Si1 135.6(2) 5_565 3_556
Si2 Gd1 Si1 135.6(2) 5_565 3_556
P3 Gd1 Si1 87.8(2) 5_566 3_556
Si3 Gd1 Si1 87.8(2) 5_566 3_556
P1 Gd1 Si1 0.0(3) 3_556 3_556
P1 Gd1 Gd2 92.66(13) 8_665 4_455
Si1 Gd1 Gd2 92.66(13) 8_665 4_455
P3 Gd1 Gd2 123.39(15) 2_564 4_455
Si3 Gd1 Gd2 123.39(15) 2_564 4_455
P1 Gd1 Gd2 51.88(12) 4_455 4_455
Si1 Gd1 Gd2 51.88(12) 4_455 4_455
P2 Gd1 Gd2 149.47(15) 5_565 4_455
Si2 Gd1 Gd2 149.47(15) 5_565 4_455
P3 Gd1 Gd2 124.66(15) 5_566 4_455
Si3 Gd1 Gd2 124.66(15) 5_566 4_455
P1 Gd1 Gd2 52.15(12) 3_556 4_455
Si1 Gd1 Gd2 52.15(12) 3_556 4_455
P1 Gd1 Gd3 54.36(13) 8_665 2_564
Si1 Gd1 Gd3 54.36(13) 8_665 2_564
P3 Gd1 Gd3 53.72(19) 2_564 2_564
Si3 Gd1 Gd3 53.72(19) 2_564 2_564
P1 Gd1 Gd3 133.84(14) 4_455 2_564
Si1 Gd1 Gd3 133.84(14) 4_455 2_564
P2 Gd1 Gd3 53.8(2) 5_565 2_564
Si2 Gd1 Gd3 53.8(2) 5_565 2_564
P3 Gd1 Gd3 91.35(15) 5_566 2_564
Si3 Gd1 Gd3 91.35(15) 5_566 2_564
P1 Gd1 Gd3 143.67(13) 3_556 2_564
Si1 Gd1 Gd3 143.67(13) 3_556 2_564
Gd2 Gd1 Gd3 143.88(5) 4_455 2_564
P1 Gd1 Gd3 147.98(14) 8_665 5_566
Si1 Gd1 Gd3 147.98(14) 8_665 5_566
P3 Gd1 Gd3 55.46(18) 2_564 5_566
Si3 Gd1 Gd3 55.46(18) 2_564 5_566
P1 Gd1 Gd3 118.26(15) 4_455 5_566
Si1 Gd1 Gd3 118.26(15) 4_455 5_566
P2 Gd1 Gd3 91.19(15) 5_565 5_566
Si2 Gd1 Gd3 91.19(15) 5_565 5_566
P3 Gd1 Gd3 52.74(19) 5_566 5_566
Si3 Gd1 Gd3 52.74(19) 5_566 5_566
P1 Gd1 Gd3 52.42(12) 3_556 5_566
Si1 Gd1 Gd3 52.42(12) 3_556 5_566
Gd2 Gd1 Gd3 104.55(4) 4_455 5_566
Gd3 Gd1 Gd3 99.67(4) 2_564 5_566
P1 Gd1 Gd2 102.93(14) 8_665 3
Si1 Gd1 Gd2 102.93(14) 8_665 3
P3 Gd1 Gd2 133.15(14) 2_564 3
Si3 Gd1 Gd2 133.15(14) 2_564 3
P1 Gd1 Gd2 49.28(12) 4_455 3
Si1 Gd1 Gd2 49.28(12) 4_455 3
P2 Gd1 Gd2 50.73(17) 5_565 3
Si2 Gd1 Gd2 50.73(17) 5_565 3
P3 Gd1 Gd2 51.01(16) 5_566 3
Si3 Gd1 Gd2 51.01(16) 5_566 3
P1 Gd1 Gd2 105.93(14) 3_556 3
Si1 Gd1 Gd2 105.93(14) 3_556 3
Gd2 Gd1 Gd2 100.06(4) 4_455 3
Gd3 Gd1 Gd2 101.46(5) 2_564 3
Gd3 Gd1 Gd2 100.40(5) 5_566 3
P1 Gd1 Si1 73.96(7) 8_665 7_565
Si1 Gd1 Si1 73.96(7) 8_665 7_565
P3 Gd1 Si1 80.17(17) 2_564 7_565
Si3 Gd1 Si1 80.17(17) 2_564 7_565
P1 Gd1 Si1 97.29(19) 4_455 7_565
Si1 Gd1 Si1 97.29(19) 4_455 7_565
P2 Gd1 Si1 156.4(2) 5_565 7_565
Si2 Gd1 Si1 156.4(2) 5_565 7_565
P3 Gd1 Si1 149.4(2) 5_566 7_565
Si3 Gd1 Si1 149.4(2) 5_566 7_565
P1 Gd1 Si1 64.7(2) 3_556 7_565
Si1 Gd1 Si1 64.7(2) 3_556 7_565
Gd2 Gd1 Si1 47.86(11) 4_455 7_565
Gd3 Gd1 Si1 102.93(12) 2_564 7_565
Gd3 Gd1 Si1 97.72(11) 5_566 7_565
Gd2 Gd1 Si1 146.53(11) 3 7_565
P1 Gd1 Gd2 106.43(14) 8_665 8_666
Si1 Gd1 Gd2 106.43(14) 8_665 8_666
P3 Gd1 Gd2 49.36(16) 2_564 8_666
Si3 Gd1 Gd2 49.36(16) 2_564 8_666
P1 Gd1 Gd2 124.27(13) 4_455 8_666
Si1 Gd1 Gd2 124.27(13) 4_455 8_666
P2 Gd1 Gd2 133.97(13) 5_565 8_666
Si2 Gd1 Gd2 133.97(13) 5_565 8_666
P3 Gd1 Gd2 107.20(19) 5_566 8_666
Si3 Gd1 Gd2 107.20(19) 5_566 8_666
P1 Gd1 Gd2 47.89(14) 3_556 8_666
Si1 Gd1 Gd2 47.89(14) 3_556 8_666
Gd2 Gd1 Gd2 75.26(4) 4_455 8_666
Gd3 Gd1 Gd2 98.45(4) 2_564 8_666
Gd3 Gd1 Gd2 54.48(4) 5_566 8_666
Gd2 Gd1 Gd2 150.43(5) 3 8_666
Si1 Gd1 Gd2 44.48(10) 7_565 8_666
P1 Gd1 Gd1 51.48(14) 8_665 6_656
Si1 Gd1 Gd1 51.48(14) 8_665 6_656
P3 Gd1 Gd1 50.65(15) 2_564 6_656
Si3 Gd1 Gd1 50.65(15) 2_564 6_656
P1 Gd1 Gd1 131.77(13) 4_455 6_656
Si1 Gd1 Gd1 131.77(13) 4_455 6_656
P2 Gd1 Gd1 110.3(2) 5_565 6_656
Si2 Gd1 Gd1 110.3(2) 5_565 6_656
P3 Gd1 Gd1 136.16(13) 5_566 6_656
Si3 Gd1 Gd1 136.16(13) 5_566 6_656
P1 Gd1 Gd1 101.47(14) 3_556 6_656
Si1 Gd1 Gd1 101.47(14) 3_556 6_656
Gd2 Gd1 Gd1 92.76(4) 4_455 6_656
Gd3 Gd1 Gd1 56.48(3) 2_564 6_656
Gd3 Gd1 Gd1 100.13(5) 5_566 6_656
Gd2 Gd1 Gd1 152.15(5) 3 6_656
Si1 Gd1 Gd1 46.65(11) 7_565 6_656
Gd2 Gd1 Gd1 56.96(4) 8_666 6_656
P1 Gd1 Gd1 156.93(14) 8_665 6_556
Si1 Gd1 Gd1 156.93(14) 8_665 6_556
P3 Gd1 Gd1 110.54(18) 2_564 6_556
Si3 Gd1 Gd1 110.54(18) 2_564 6_556
P1 Gd1 Gd1 63.45(14) 4_455 6_556
Si1 Gd1 Gd1 63.45(14) 4_455 6_556
P2 Gd1 Gd1 93.3(2) 5_565 6_556
Si2 Gd1 Gd1 93.3(2) 5_565 6_556
P3 Gd1 Gd1 49.51(15) 5_566 6_556
Si3 Gd1 Gd1 49.51(15) 5_566 6_556
P1 Gd1 Gd1 47.01(14) 3_556 6_556
Si1 Gd1 Gd1 47.01(14) 3_556 6_556
Gd2 Gd1 Gd1 75.61(3) 4_455 6_556
Gd3 Gd1 Gd1 140.47(3) 2_564 6_556
Gd3 Gd1 Gd1 55.08(4) 5_566 6_556
Gd2 Gd1 Gd1 60.88(3) 3 6_556
Si1 Gd1 Gd1 109.76(11) 7_565 6_556
Gd2 Gd1 Gd1 89.98(4) 8_666 6_556
Gd1 Gd1 Gd1 146.90(7) 6_656 6_556
P1 Gd1 Gd2 44.81(13) 8_665 8_665
Si1 Gd1 Gd2 44.81(13) 8_665 8_665
P3 Gd1 Gd2 108.07(19) 2_564 8_665
Si3 Gd1 Gd2 108.07(19) 2_564 8_665
P1 Gd1 Gd2 79.46(14) 4_455 8_665
Si1 Gd1 Gd2 79.46(14) 4_455 8_665
P2 Gd1 Gd2 48.02(15) 5_565 8_665
Si2 Gd1 Gd2 48.02(15) 5_565 8_665
P3 Gd1 Gd2 92.63(19) 5_566 8_665
Si3 Gd1 Gd2 92.63(19) 5_566 8_665
P1 Gd1 Gd2 161.95(13) 3_556 8_665
Si1 Gd1 Gd2 161.95(13) 3_556 8_665
Gd2 Gd1 Gd2 114.64(4) 4_455 8_665
Gd3 Gd1 Gd2 54.38(4) 2_564 8_665
Gd3 Gd1 Gd2 138.72(4) 5_566 8_665
Gd2 Gd1 Gd2 61.47(2) 3 8_665
Si1 Gd1 Gd2 117.75(11) 7_565 8_665
Gd2 Gd1 Gd2 147.33(5) 8_666 8_665
Gd1 Gd1 Gd2 90.72(4) 6_656 8_665
Gd1 Gd1 Gd2 122.34(4) 6_556 8_665
P1 Gd1 Gd1 48.22(14) 8_665 5_565
Si1 Gd1 Gd1 48.22(14) 8_665 5_565
P3 Gd1 Gd1 140.54(19) 2_564 5_565
Si3 Gd1 Gd1 140.54(19) 2_564 5_565
P1 Gd1 Gd1 45.42(14) 4_455 5_565
Si1 Gd1 Gd1 45.42(14) 4_455 5_565
P2 Gd1 Gd1 93.48(13) 5_565 5_565
Si2 Gd1 Gd1 93.48(13) 5_565 5_565
P3 Gd1 Gd1 121.66(18) 5_566 5_565
Si3 Gd1 Gd1 121.66(18) 5_566 5_565
P1 Gd1 Gd1 115.36(13) 3_556 5_565
Si1 Gd1 Gd1 115.36(13) 3_556 5_565
Gd2 Gd1 Gd1 64.66(4) 4_455 5_565
Gd3 Gd1 Gd1 95.83(5) 2_564 5_565
Gd3 Gd1 Gd1 163.52(6) 5_566 5_565
Gd2 Gd1 Gd1 70.87(4) 3 5_565
Si1 Gd1 Gd1 84.12(11) 7_565 5_565
Gd2 Gd1 Gd1 128.51(5) 8_666 5_565
Gd1 Gd1 Gd1 93.05(4) 6_656 5_565
Gd1 Gd1 Gd1 108.82(4) 6_556 5_565
Gd2 Gd1 Gd1 49.99(3) 8_665 5_565
Si1 Gd2 P1 89.85(8) . 2_554
Si1 Gd2 Si1 89.85(8) . 2_554
P1 Gd2 Si1 0.0(3) 2_554 2_554
Si1 Gd2 P1 124.6(2) . 6_656
P1 Gd2 P1 79.2(2) 2_554 6_656
Si1 Gd2 P1 79.2(2) 2_554 6_656
Si1 Gd2 Si1 124.6(2) . 6_656
P1 Gd2 Si1 79.2(2) 2_554 6_656
Si1 Gd2 Si1 79.2(2) 2_554 6_656
P1 Gd2 Si1 0.0(4) 6_656 6_656
Si1 Gd2 Si2 91.2(2) . .
P1 Gd2 Si2 103.8(2) 2_554 .
Si1 Gd2 Si2 103.8(2) 2_554 .
P1 Gd2 Si2 144.2(2) 6_656 .
Si1 Gd2 Si2 144.2(2) 6_656 .
Si1 Gd2 P3 140.9(2) . 1_554
P1 Gd2 P3 96.87(19) 2_554 1_554
Si1 Gd2 P3 96.87(19) 2_554 1_554
P1 Gd2 P3 94.6(2) 6_656 1_554
Si1 Gd2 P3 94.6(2) 6_656 1_554
Si2 Gd2 P3 49.7(3) . 1_554
Si1 Gd2 Si3 140.9(2) . 1_554
P1 Gd2 Si3 96.87(19) 2_554 1_554
Si1 Gd2 Si3 96.87(19) 2_554 1_554
P1 Gd2 Si3 94.6(2) 6_656 1_554
Si1 Gd2 Si3 94.6(2) 6_656 1_554
Si2 Gd2 Si3 49.7(3) . 1_554
P3 Gd2 Si3 0.0(4) 1_554 1_554
Si1 Gd2 P2 88.9(2) . 6_656
P1 Gd2 P2 164.3(2) 2_554 6_656
Si1 Gd2 P2 164.3(2) 2_554 6_656
P1 Gd2 P2 88.7(2) 6_656 6_656
Si1 Gd2 P2 88.7(2) 6_656 6_656
Si2 Gd2 P2 91.87(13) . 6_656
P3 Gd2 P2 93.96(19) 1_554 6_656
Si3 Gd2 P2 93.96(19) 1_554 6_656
Si1 Gd2 Si2 88.9(2) . 6_656
P1 Gd2 Si2 164.3(2) 2_554 6_656
Si1 Gd2 Si2 164.3(2) 2_554 6_656
P1 Gd2 Si2 88.7(2) 6_656 6_656
Si1 Gd2 Si2 88.7(2) 6_656 6_656
Si2 Gd2 Si2 91.87(13) . 6_656
P3 Gd2 Si2 93.96(19) 1_554 6_656
Si3 Gd2 Si2 93.96(19) 1_554 6_656
P2 Gd2 Si2 0.0(3) 6_656 6_656
Si1 Gd2 Gd3 145.45(16) . 6_656
P1 Gd2 Gd3 120.65(15) 2_554 6_656
Si1 Gd2 Gd3 120.65(15) 2_554 6_656
P1 Gd2 Gd3 54.98(13) 6_656 6_656
Si1 Gd2 Gd3 54.98(13) 6_656 6_656
Si2 Gd2 Gd3 96.14(16) . 6_656
P3 Gd2 Gd3 57.20(18) 1_554 6_656
Si3 Gd2 Gd3 57.20(18) 1_554 6_656
P2 Gd2 Gd3 57.29(19) 6_656 6_656
Si2 Gd2 Gd3 57.29(19) 6_656 6_656
Si1 Gd2 Gd1 57.02(14) . 4
P1 Gd2 Gd1 58.17(14) 2_554 4
Si1 Gd2 Gd1 58.17(14) 2_554 4
P1 Gd2 Gd1 71.66(14) 6_656 4
Si1 Gd2 Gd1 71.66(14) 6_656 4
Si2 Gd2 Gd1 140.49(16) . 4
P3 Gd2 Gd1 152.79(14) 1_554 4
Si3 Gd2 Gd1 152.79(14) 1_554 4
P2 Gd2 Gd1 108.66(13) 6_656 4
Si2 Gd2 Gd1 108.66(13) 6_656 4
Gd3 Gd2 Gd1 123.37(5) 6_656 4
Si1 Gd2 Gd3 54.58(14) . .
P1 Gd2 Gd3 135.06(16) 2_554 .
Si1 Gd2 Gd3 135.06(16) 2_554 .
P1 Gd2 Gd3 141.67(14) 6_656 .
Si1 Gd2 Gd3 141.67(14) 6_656 .
Si2 Gd2 Gd3 56.92(18) . .
P3 Gd2 Gd3 96.73(15) 1_554 .
Si3 Gd2 Gd3 96.73(15) 1_554 .
P2 Gd2 Gd3 54.1(2) 6_656 .
Si2 Gd2 Gd3 54.1(2) 6_656 .
Gd3 Gd2 Gd3 102.63(4) 6_656 .
Gd1 Gd2 Gd3 108.66(4) 4 .
Si1 Gd2 Gd1 104.86(15) . 3_545
P1 Gd2 Gd1 52.96(14) 2_554 3_545
Si1 Gd2 Gd1 52.96(14) 2_554 3_545
P1 Gd2 Gd1 110.25(14) 6_656 3_545
Si1 Gd2 Gd1 110.25(14) 6_656 3_545
Si2 Gd2 Gd1 53.44(16) . 3_545
P3 Gd2 Gd1 53.39(16) 1_554 3_545
Si3 Gd2 Gd1 53.39(16) 1_554 3_545
P2 Gd2 Gd1 142.10(13) 6_656 3_545
Si2 Gd2 Gd1 142.10(13) 6_656 3_545
Gd3 Gd2 Gd1 106.62(5) 6_656 3_545
Gd1 Gd2 Gd1 108.42(4) 4 3_545
Gd3 Gd2 Gd1 105.86(5) . 3_545
Si1 Gd2 Gd1 155.01(15) . 8_655
P1 Gd2 Gd1 65.21(15) 2_554 8_655
Si1 Gd2 Gd1 65.21(15) 2_554 8_655
P1 Gd2 Gd1 52.06(14) 6_656 8_655
Si1 Gd2 Gd1 52.06(14) 6_656 8_655
Si2 Gd2 Gd1 96.09(18) . 8_655
P3 Gd2 Gd1 50.42(16) 1_554 8_655
Si3 Gd2 Gd1 50.42(16) 1_554 8_655
P2 Gd2 Gd1 114.65(19) 6_656 8_655
Si2 Gd2 Gd1 114.65(19) 6_656 8_655
Gd3 Gd2 Gd1 57.38(4) 6_656 8_655
Gd1 Gd2 Gd1 104.74(4) 4 8_655
Gd3 Gd2 Gd1 146.60(4) . 8_655
Gd1 Gd2 Gd1 62.17(2) 3_545 8_655
Si1 Gd2 Gd2 110.18(14) . 7_565
P1 Gd2 Gd2 144.26(14) 2_554 7_565
Si1 Gd2 Gd2 144.26(14) 2_554 7_565
P1 Gd2 Gd2 109.68(13) 6_656 7_565
Si1 Gd2 Gd2 109.68(13) 6_656 7_565
Si2 Gd2 Gd2 48.74(14) . 7_565
P3 Gd2 Gd2 48.99(13) 1_554 7_565
Si3 Gd2 Gd2 48.99(13) 1_554 7_565
P2 Gd2 Gd2 49.71(12) 6_656 7_565
Si2 Gd2 Gd2 49.71(12) 6_656 7_565
Gd3 Gd2 Gd2 54.82(3) 6_656 7_565
Gd1 Gd2 Gd2 157.41(3) 4 7_565
Gd3 Gd2 Gd2 55.61(3) . 7_565
Gd1 Gd2 Gd2 92.48(2) 3_545 7_565
Gd1 Gd2 Gd2 92.38(2) 8_655 7_565
Si1 Gd2 Gd2 98.00(16) . 6_656
P1 Gd2 Gd2 117.03(14) 2_554 6_656
Si1 Gd2 Gd2 117.03(14) 2_554 6_656
P1 Gd2 Gd2 45.69(13) 6_656 6_656
Si1 Gd2 Gd2 45.69(13) 6_656 6_656
Si2 Gd2 Gd2 138.04(14) . 6_656
P3 Gd2 Gd2 112.61(18) 1_554 6_656
Si3 Gd2 Gd2 112.61(18) 1_554 6_656
P2 Gd2 Gd2 47.84(17) 6_656 6_656
Si2 Gd2 Gd2 47.84(17) 6_656 6_656
Gd3 Gd2 Gd2 55.41(3) 6_656 6_656
Gd1 Gd2 Gd2 74.90(3) 4 6_656
Gd3 Gd2 Gd2 96.42(5) . 6_656
Gd1 Gd2 Gd2 154.54(5) 3_545 6_656
Gd1 Gd2 Gd2 92.42(4) 8_655 6_656
Gd2 Gd2 Gd2 90.0 7_565 6_656
Si1 Gd2 Gd2 47.16(15) . 6_556
P1 Gd2 Gd2 82.35(15) 2_554 6_556
Si1 Gd2 Gd2 82.35(15) 2_554 6_556
P1 Gd2 Gd2 159.90(13) 6_656 6_556
Si1 Gd2 Gd2 159.90(13) 6_656 6_556
Si2 Gd2 Gd2 49.12(16) . 6_556
P3 Gd2 Gd2 95.48(19) 1_554 6_556
Si3 Gd2 Gd2 95.48(19) 1_554 6_556
P2 Gd2 Gd2 107.9(2) 6_656 6_556
Si2 Gd2 Gd2 107.9(2) 6_656 6_556
Gd3 Gd2 Gd2 144.01(3) 6_656 6_556
Gd1 Gd2 Gd2 91.84(4) 4 6_556
Gd3 Gd2 Gd2 53.82(4) . 6_556
Gd1 Gd2 Gd2 63.27(3) 3_545 6_556
Gd1 Gd2 Gd2 125.44(4) 8_655 6_556
Gd2 Gd2 Gd2 90.0 7_565 6_556
Gd2 Gd2 Gd2 142.10(6) 6_656 6_556
Si1 Gd2 Gd1 45.87(15) . 8_656
P1 Gd2 Gd1 121.86(14) 2_554 8_656
Si1 Gd2 Gd1 121.86(14) 2_554 8_656
P1 Gd2 Gd1 96.13(14) 6_656 8_656
Si1 Gd2 Gd1 96.13(14) 6_656 8_656
Si2 Gd2 Gd1 111.07(18) . 8_656
P3 Gd2 Gd1 141.09(13) 1_554 8_656
Si3 Gd2 Gd1 141.09(13) 1_554 8_656
P2 Gd2 Gd1 49.14(14) 6_656 8_656
Si2 Gd2 Gd1 49.14(14) 6_656 8_656
Gd3 Gd2 Gd1 100.49(4) 6_656 8_656
Gd1 Gd2 Gd1 65.36(4) 4 8_656
Gd3 Gd2 Gd1 54.21(4) . 8_656
Gd1 Gd2 Gd1 149.75(5) 3_545 8_656
Gd1 Gd2 Gd1 147.33(5) 8_655 8_656
Gd2 Gd2 Gd1 92.28(2) 7_565 8_656
Gd2 Gd2 Gd1 55.26(4) 6_656 8_656
Gd2 Gd2 Gd1 86.88(4) 6_556 8_656
Si1 Gd3 P1 172.6(3) . 7_565
Si1 Gd3 Si1 172.6(3) . 7_565
P1 Gd3 Si1 0.0(4) 7_565 7_565
Si1 Gd3 Si3 93.12(14) . .
P1 Gd3 Si3 93.12(14) 7_565 .
Si1 Gd3 Si3 93.12(14) 7_565 .
Si1 Gd3 P2 87.99(14) . 6_656
P1 Gd3 P2 87.99(14) 7_565 6_656
Si1 Gd3 P2 87.99(14) 7_565 6_656
Si3 Gd3 P2 90.4(3) . 6_656
Si1 Gd3 Si2 87.99(14) . 6_656
P1 Gd3 Si2 87.99(14) 7_565 6_656
Si1 Gd3 Si2 87.99(14) 7_565 6_656
Si3 Gd3 Si2 90.4(3) . 6_656
P2 Gd3 Si2 0.0(3) 6_656 6_656
Si1 Gd3 P3 92.07(14) . 6_557
P1 Gd3 P3 92.07(14) 7_565 6_557
Si1 Gd3 P3 92.07(14) 7_565 6_557
Si3 Gd3 P3 88.51(18) . 6_557
P2 Gd3 P3 178.9(3) 6_656 6_557
Si2 Gd3 P3 178.9(3) 6_656 6_557
Si1 Gd3 Si3 92.07(14) . 6_557
P1 Gd3 Si3 92.07(14) 7_565 6_557
Si1 Gd3 Si3 92.07(14) 7_565 6_557
Si3 Gd3 Si3 88.51(18) . 6_557
P2 Gd3 Si3 178.9(3) 6_656 6_557
Si2 Gd3 Si3 178.9(3) 6_656 6_557
P3 Gd3 Si3 0.00(11) 6_557 6_557
Si1 Gd3 Si2 86.90(14) . .
P1 Gd3 Si2 86.90(14) 7_565 .
Si1 Gd3 Si2 86.90(14) 7_565 .
Si3 Gd3 Si2 179.3(3) . .
P2 Gd3 Si2 90.33(19) 6_656 .
Si2 Gd3 Si2 90.33(19) 6_656 .
P3 Gd3 Si2 90.8(3) 6_557 .
Si3 Gd3 Si2 90.8(3) 6_557 .
Gd2 Si1 Gd2 145.7(3) . 2
Gd2 Si1 Gd1 89.33(19) . 8_656
Gd2 Si1 Gd1 102.8(2) 2 8_656
Gd2 Si1 Gd2 87.15(19) . 6_556
Gd2 Si1 Gd2 100.8(2) 2 6_556
Gd1 Si1 Gd2 142.6(2) 8_656 6_556
Gd2 Si1 Gd3 73.45(15) . .
Gd2 Si1 Gd3 140.7(3) 2 .
Gd1 Si1 Gd3 72.51(17) 8_656 .
Gd2 Si1 Gd3 70.82(16) 6_556 .
Gd2 Si1 Gd1 71.09(16) . 4
Gd2 Si1 Gd1 77.76(16) 2 4
Gd1 Si1 Gd1 86.36(19) 8_656 4
Gd2 Si1 Gd1 127.0(3) 6_556 4
Gd3 Si1 Gd1 138.6(2) . 4
Gd2 Si1 Gd1 144.5(2) . 3_546
Gd2 Si1 Gd1 69.68(15) 2 3_546
Gd1 Si1 Gd1 81.51(18) 8_656 3_546
Gd2 Si1 Gd1 80.05(17) 6_556 3_546
Gd3 Si1 Gd1 71.03(15) . 3_546
Gd1 Si1 Gd1 141.5(2) 4 3_546
Gd2 Si1 Si1 127.2(3) . 5_556
Gd2 Si1 Si1 50.82(15) 2 5_556
Gd1 Si1 Si1 143.1(3) 8_656 5_556
Gd2 Si1 Si1 49.99(17) 6_556 5_556
Gd3 Si1 Si1 110.1(3) . 5_556
Gd1 Si1 Si1 108.0(3) 4 5_556
Gd1 Si1 Si1 66.0(2) 3_546 5_556
Gd2 Si1 Gd1 85.61(18) . 7_565
Gd2 Si1 Gd1 70.31(15) 2 7_565
Gd1 Si1 Gd1 156.1(2) 8_656 7_565
Gd2 Si1 Gd1 60.48(14) 6_556 7_565
Gd3 Si1 Gd1 127.6(2) . 7_565
Gd1 Si1 Gd1 69.91(14) 4 7_565
Gd1 Si1 Gd1 115.3(2) 3_546 7_565
Si1 Si1 Gd1 49.34(17) 5_556 7_565
Gd2 Si1 Si1 45.43(10) . 2_554
Gd2 Si1 Si1 102.6(3) 2 2_554
Gd1 Si1 Si1 121.2(3) 8_656 2_554
Gd2 Si1 Si1 80.7(2) 6_556 2_554
Gd3 Si1 Si1 113.2(2) . 2_554
Gd1 Si1 Si1 49.46(18) 4 2_554
Gd1 Si1 Si1 157.3(3) 3_546 2_554
Si1 Si1 Si1 92.4(3) 5_556 2_554
Gd1 Si1 Si1 43.53(16) 7_565 2_554
Gd2 Si1 Si1 149.4(3) . 2
Gd2 Si1 Si1 44.72(15) 2 2
Gd1 Si1 Si1 62.50(18) 8_656 2
Gd2 Si1 Si1 122.2(3) 6_556 2
Gd3 Si1 Si1 106.1(2) . 2
Gd1 Si1 Si1 94.1(3) 4 2
Gd1 Si1 Si1 48.06(10) 3_546 2
Si1 Si1 Si1 82.3(3) 5_556 2
Gd1 Si1 Si1 115.0(3) 7_565 2
Si1 Si1 Si1 139.6(3) 2_554 2
P3 Si2 Si3 0.0(3) 1_554 1_554
P3 Si2 Gd2 65.5(3) 1_554 7_565
Si3 Si2 Gd2 65.5(3) 1_554 7_565
P3 Si2 Gd2 65.5(3) 1_554 .
Si3 Si2 Gd2 65.5(3) 1_554 .
Gd2 Si2 Gd2 82.5(3) 7_565 .
P3 Si2 Gd3 117.3(4) 1_554 6_556
Si3 Si2 Gd3 117.3(4) 1_554 6_556
Gd2 Si2 Gd3 138.36(14) 7_565 6_556
Gd2 Si2 Gd3 138.36(14) . 6_556
P3 Si2 Gd2 139.69(13) 1_554 6_556
Si3 Si2 Gd2 139.69(13) 1_554 6_556
Gd2 Si2 Gd2 137.0(3) 7_565 6_556
Gd2 Si2 Gd2 83.04(12) . 6_556
Gd3 Si2 Gd2 70.5(2) 6_556 6_556
P3 Si2 Gd2 139.69(13) 1_554 4_455
Si3 Si2 Gd2 139.69(13) 1_554 4_455
Gd2 Si2 Gd2 83.04(12) 7_565 4_455
Gd2 Si2 Gd2 137.0(3) . 4_455
Gd3 Si2 Gd2 70.5(2) 6_556 4_455
Gd2 Si2 Gd2 80.6(2) 6_556 4_455
P3 Si2 Gd1 66.1(2) 1_554 3_545
Si3 Si2 Gd1 66.1(2) 1_554 3_545
Gd2 Si2 Gd1 131.5(3) 7_565 3_545
Gd2 Si2 Gd1 75.83(13) . 3_545
Gd3 Si2 Gd1 69.6(2) 6_556 3_545
Gd2 Si2 Gd1 82.84(13) 6_556 3_545
Gd2 Si2 Gd1 139.9(4) 4_455 3_545
P3 Si2 Gd1 66.1(2) 1_554 5_565
Si3 Si2 Gd1 66.1(2) 1_554 5_565
Gd2 Si2 Gd1 75.83(13) 7_565 5_565
Gd2 Si2 Gd1 131.5(3) . 5_565
Gd3 Si2 Gd1 69.6(2) 6_556 5_565
Gd2 Si2 Gd1 139.9(4) 6_556 5_565
Gd2 Si2 Gd1 82.84(13) 4_455 5_565
Gd1 Si2 Gd1 86.9(2) 3_545 5_565
P3 Si2 Gd3 118.9(4) 1_554 .
Si3 Si2 Gd3 118.9(4) 1_554 .
Gd2 Si2 Gd3 69.7(2) 7_565 .
Gd2 Si2 Gd3 69.7(2) . .
Gd3 Si2 Gd3 123.8(3) 6_556 .
Gd2 Si2 Gd3 67.38(18) 6_556 .
Gd2 Si2 Gd3 67.38(18) 4_455 .
Gd1 Si2 Gd3 136.30(13) 3_545 .
Gd1 Si2 Gd3 136.30(13) 5_565 .
P2 Si3 Si2 0.0(4) 1_556 1_556
P2 Si3 Gd3 119.6(4) 1_556 .
Si2 Si3 Gd3 119.6(4) 1_556 .
P2 Si3 Gd2 64.9(3) 1_556 7_566
Si2 Si3 Gd2 64.9(3) 1_556 7_566
Gd3 Si3 Gd2 138.77(13) . 7_566
P2 Si3 Gd2 64.9(3) 1_556 1_556
Si2 Si3 Gd2 64.9(3) 1_556 1_556
Gd3 Si3 Gd2 138.77(13) . 1_556
Gd2 Si3 Gd2 82.0(3) 7_566 1_556
P2 Si3 Gd1 135.60(14) 1_556 8_656
Si2 Si3 Gd1 135.60(14) 1_556 8_656
Gd3 Si3 Gd1 70.6(2) . 8_656
Gd2 Si3 Gd1 138.4(3) 7_566 8_656
Gd2 Si3 Gd1 80.22(12) 1_556 8_656
P2 Si3 Gd1 135.60(14) 1_556 2_565
Si2 Si3 Gd1 135.60(14) 1_556 2_565
Gd3 Si3 Gd1 70.6(2) . 2_565
Gd2 Si3 Gd1 80.22(12) 7_566 2_565
Gd2 Si3 Gd1 138.4(3) 1_556 2_565
Gd1 Si3 Gd1 88.7(3) 8_656 2_565
P2 Si3 Gd3 116.2(4) 1_556 6_657
Si2 Si3 Gd3 116.2(4) 1_556 6_657
Gd3 Si3 Gd3 124.1(3) . 6_657
Gd2 Si3 Gd3 68.2(2) 7_566 6_657
Gd2 Si3 Gd3 68.2(2) 1_556 6_657
Gd1 Si3 Gd3 70.31(19) 8_656 6_657
Gd1 Si3 Gd3 70.31(19) 2_565 6_657
P2 Si3 Gd1 66.0(2) 1_556 3_546
Si2 Si3 Gd1 66.0(2) 1_556 3_546
Gd3 Si3 Gd1 71.2(2) . 3_546
Gd2 Si3 Gd1 130.8(3) 7_566 3_546
Gd2 Si3 Gd1 75.60(13) 1_556 3_546
Gd1 Si3 Gd1 79.84(11) 8_656 3_546
Gd1 Si3 Gd1 141.7(4) 2_565 3_546
Gd3 Si3 Gd1 136.00(14) 6_657 3_546
P2 Si3 Gd1 66.0(2) 1_556 5_566
Si2 Si3 Gd1 66.0(2) 1_556 5_566
Gd3 Si3 Gd1 71.2(2) . 5_566
Gd2 Si3 Gd1 75.60(13) 7_566 5_566
Gd2 Si3 Gd1 130.8(3) 1_556 5_566
Gd1 Si3 Gd1 141.7(4) 8_656 5_566
Gd1 Si3 Gd1 79.84(11) 2_565 5_566
Gd3 Si3 Gd1 136.00(14) 6_657 5_566
Gd1 Si3 Gd1 86.9(3) 3_546 5_566

loop_
_geom_bond_atom_site_label_1
_geom_bond_atom_site_label_2
_geom_bond_distance
_geom_bond_site_symmetry_2
Gd1 P1 2.934(8) 8_665
Gd1 Si1 2.934(8) 8_665
Gd1 P3 3.066(7) 2_564
Gd1 Si3 3.066(7) 2_564
Gd1 P1 3.072(7) 4_455
Gd1 Si1 3.072(7) 4_455
Gd1 P2 3.116(7) 5_565
Gd1 Si2 3.116(7) 5_565
Gd1 P3 3.117(7) 5_566
Gd1 Si3 3.117(7) 5_566
Gd1 P1 3.139(7) 3_556
Gd1 Si1 3.139(7) 3_556
Gd1 Gd2 3.4643(18) 4_455
Gd1 Gd3 3.4984(19) 2_564
Gd1 Gd3 3.5571(19) 5_566
Gd1 Gd2 3.7612(18) 3
Gd1 Si1 3.779(7) 7_565
Gd1 Gd2 3.9195(18) 8_666
Gd1 Gd1 3.9677(11) 6_656
Gd1 Gd1 3.9677(11) 6_556
Gd1 Gd2 4.0880(18) 8_665
Gd1 Gd1 4.111(2) 5_565
Gd2 Si1 2.881(7) .
Gd2 P1 2.917(6) 2_554
Gd2 Si1 2.917(6) 2_554
Gd2 P1 2.952(7) 6_656
Gd2 Si1 2.952(7) 6_656
Gd2 Si2 3.003(8) .
Gd2 P3 3.018(8) 1_554
Gd2 Si3 3.018(8) 1_554
Gd2 P2 3.063(8) 6_656
Gd2 Si2 3.063(8) 6_656
Gd2 Gd3 3.4376(19) 6_656
Gd2 Gd1 3.4643(18) 4
Gd2 Gd3 3.5061(19) .
Gd2 Gd1 3.7612(18) 3_545
Gd2 Gd1 3.9195(18) 8_655
Gd2 Gd2 3.961(2) 7_565
Gd2 Gd2 4.0212(11) 6_656
Gd2 Gd2 4.0212(11) 6_556
Gd2 Gd1 4.0880(18) 8_656
Gd3 Si1 2.981(7) .
Gd3 P1 2.981(7) 7_565
Gd3 Si1 2.981(7) 7_565
Gd3 Si3 2.991(10) .
Gd3 P2 3.012(11) 6_656
Gd3 Si2 3.012(11) 6_656
Gd3 P3 3.112(10) 6_557
Gd3 Si3 3.112(10) 6_557
Gd3 Si2 3.133(10) .
Si1 Gd2 2.917(6) 2
Si1 Gd1 2.934(8) 8_656
Si1 Gd2 2.952(7) 6_556
Si1 Gd1 3.072(7) 4
Si1 Gd1 3.139(7) 3_546
Si1 Si1 3.741(14) 5_556
Si1 Gd1 3.779(7) 7_565
Si1 Si1 4.095(5) 2_554
Si1 Si1 4.095(5) 2
Si2 P3 2.530(14) 1_554
Si2 Si3 2.530(14) 1_554
Si2 Gd2 3.003(8) 7_565
Si2 Gd3 3.012(11) 6_556
Si2 Gd2 3.063(8) 6_556
Si2 Gd2 3.063(8) 4_455
Si2 Gd1 3.116(7) 3_545
Si2 Gd1 3.116(7) 5_565
Si3 P2 2.530(14) 1_556
Si3 Si2 2.530(14) 1_556
Si3 Gd2 3.018(8) 7_566
Si3 Gd2 3.018(8) 1_556
Si3 Gd1 3.066(7) 8_656
Si3 Gd1 3.066(7) 2_565
Si3 Gd3 3.112(10) 6_657
Si3 Gd1 3.117(7) 3_546
Si3 Gd1 3.117(7) 5_566
